data_1566328
loop_
_publ_author_name
'Jakub Plasil'
'Anthony R. Kampf'
'Anatoly V. Kasatkin'
'Joe Marty'

_publ_section_title
;
 Bluelizardite, Na7(UO2)(SO4)4Cl(H2O)2, a new uranyl sulfate mineral from
 the Blue Lizard mine, San Juan County, Utah, USA
;
_journal_name_full 'Journal of GeoSciences'
_journal_page_first 145
_journal_page_last 158
_journal_paper_doi 10.3190/jgeosci.159
_journal_volume 59
_journal_year 2014
_chemical_absolute_configuration .
_chemical_formula_sum 'Cl H4 Na7 O20 S4 U'
_chemical_formula_weight 886.7
_space_group_IT_number 15
_space_group_name_Hall '-C 2yc'
_space_group_name_H-M_alt 'C 1 2/c 1'
_symmetry_cell_setting monoclinic
_symmetry_Int_Tables_number 15
_symmetry_space_group_name_Hall '-C 2yc'
_symmetry_space_group_name_H-M 'C 1 2/c 1'
_cell_angle_alpha 90
_cell_angle_beta 104.913(3)
_cell_angle_gamma 90
_cell_formula_units_Z 8
_cell_length_a 21.1507(6)
_cell_length_b 5.3469(12)
_cell_length_c 34.6711(9)
_cell_measurement_reflns_used 13395
_cell_measurement_temperature 320.00(10)
_cell_measurement_theta_max 29.13
_cell_measurement_theta_min 3.56
_cell_volume 3788.9(9)
_computing_cell_refinement
;
CrysAlisPro, Agilent Technologies,
Version 1.171.36.28 (release 01-02-2013 CrysAlis171 .NET)
(compiled Feb  1 2013,16:14:44)
;
_computing_data_collection
;
CrysAlisPro, Agilent Technologies,
Version 1.171.36.28 (release 01-02-2013 CrysAlis171 .NET)
(compiled Feb  1 2013,16:14:44)
;
_computing_data_reduction
;
CrysAlisPro, Agilent Technologies,
Version 1.171.36.28 (release 01-02-2013 CrysAlis171 .NET)
(compiled Feb  1 2013,16:14:44)
;
_diffrn_ambient_temperature 320
_diffrn_detector_area_resol_mean 10.3784
_diffrn_measured_fraction_theta_full 0.98
_diffrn_measured_fraction_theta_max 0.9
_diffrn_measurement_device 'four-cycle diffractometer'
_diffrn_measurement_device_type 'Xcalibur, Atlas, Gemini ultra'
_diffrn_measurement_method '\w scans'
_diffrn_radiation_monochromator graphite
_diffrn_radiation_probe x-ray
_diffrn_radiation_source 'Enhance (Mo) X-ray Source'
_diffrn_radiation_type 'Mo K\a'
_diffrn_radiation_wavelength 0.7107
_diffrn_reflns_av_R_equivalents 0.0249
_diffrn_reflns_av_sigmaI/netI 0.0191
_diffrn_reflns_limit_h_max 26
_diffrn_reflns_limit_h_min -25
_diffrn_reflns_limit_k_max 7
_diffrn_reflns_limit_k_min -7
_diffrn_reflns_limit_l_max 43
_diffrn_reflns_limit_l_min -46
_diffrn_reflns_number 24440
_diffrn_reflns_theta_full 27.76
_diffrn_reflns_theta_max 29.41
_diffrn_reflns_theta_min 3.52
_exptl_absorpt_coefficient_mu 9.411
_exptl_absorpt_correction_T_max 1
_exptl_absorpt_correction_T_min 0.514
_exptl_absorpt_correction_type multi-scan
_exptl_absorpt_process_details
;
CrysAlisPro, Agilent Technologies,
Version 1.171.36.28 (release 01-02-2013 CrysAlis171 .NET)
(compiled Feb  1 2013,16:14:44)
Empirical absorption correction using spherical harmonics,
 implemented in SCALE3 ABSPACK scaling algorithm.
;
_exptl_crystal_colour
;
;
_exptl_crystal_density_diffrn 3.1077
_exptl_crystal_description
;
;
_exptl_crystal_F_000 3312
_refine_diff_density_max 0.70
_refine_diff_density_min -0.86
_refine_ls_extinction_method none
_refine_ls_goodness_of_fit_gt 1.17
_refine_ls_goodness_of_fit_ref 1.15
_refine_ls_hydrogen_treatment refall
_refine_ls_number_constraints 4
_refine_ls_number_parameters 312
_refine_ls_number_reflns 4715
_refine_ls_number_restraints 6
_refine_ls_R_factor_all 0.0205
_refine_ls_R_factor_gt 0.0163
_refine_ls_shift/su_max 0.0044
_refine_ls_shift/su_mean 0.0003
_refine_ls_structure_factor_coef Fsqd
_refine_ls_weighting_details w=1/(\s^2^(I)+0.0004I^2^)
_refine_ls_weighting_scheme sigma
_refine_ls_wR_factor_gt 0.0383
_refine_ls_wR_factor_ref 0.0398
_reflns_number_gt 4268
_reflns_number_total 4715
_reflns_threshold_expression I>3\s(I)
_cod_data_source_file jgeosci.159_plasil_bluelizardite.cif
_cod_data_source_block I
_cod_depositor_comments
;
The following automatic conversions were performed:

data name '_atom_site_site_symmetry_mutiplicity' was replaced with
'_atom_site_site_symmetry_multiplicity' as specified in the
replacement file 'data/replacement-values/replacement_tags.lst'.

Automatic conversion script
Id: cif_correct_tags 9268 2022-04-12 08:56:07Z antanas 
;
_cod_original_cell_volume 3788.91(17)
_cod_original_formula_sum 'Cl1 H4 Na7 O20 S4 U1'
_cod_database_code 1566328

loop_
_symmetry_equiv_pos_site_id
_symmetry_equiv_pos_as_xyz
1 x,y,z
2 -x,y,-z+1/2
3 -x,-y,-z
4 x,-y,z+1/2
5 x+1/2,y+1/2,z
6 -x+1/2,y+1/2,-z+1/2
7 -x+1/2,-y+1/2,-z
8 x+1/2,-y+1/2,z+1/2

loop_
_atom_site_label
_atom_site_type_symbol
_atom_site_fract_x
_atom_site_fract_y
_atom_site_fract_z
_atom_site_adp_type
_atom_site_U_iso_or_equiv
_atom_site_site_symmetry_multiplicity
_atom_site_occupancy
_atom_site_calc_flag
_atom_site_refinement_flags
_atom_site_disorder_assembly
_atom_site_disorder_group
Na1 Na 0.5 0.5 0.5 Uani 0.0168(5) 4 1 d . . .
Na2 Na 0.5 0.3688(3) 0.75 Uani 0.0261(6) 4 1 d . . .
Na3 Na 0.24344(6) 0.8755(2) 0.66014(4) Uani 0.0236(4) 8 1 d . . .
Na4 Na 0.31919(7) 0.4131(2) 0.75567(4) Uani 0.0293(4) 8 1 d . . .
Na5 Na 0.37872(6) 0.9872(2) 0.50389(3) Uani 0.0213(4) 8 1 d . . .
Na6 Na 0.69460(6) 0.7427(2) 0.58061(3) Uani 0.0273(4) 8 1 d . . .
Na7 Na 0.43332(6) 0.4189(2) 0.57801(4) Uani 0.0230(4) 8 1 d . . .
Na8 Na 0.34817(6) 0.3812(2) 0.65853(4) Uani 0.0268(4) 8 1 d . . .
U U 0.519790(4) 0.889263(17) 0.666875(3) Uani 0.00965(3) 8 1 d . . .
S1 S 0.39880(3) 0.82919(12) 0.725237(18) Uani 0.01116(19) 8 1 d . . .
S2 S 0.19437(3) 0.38979(12) 0.679982(19) Uani 0.0128(2) 8 1 d . . .
S3 S 0.35667(3) 0.93456(12) 0.605180(19) Uani 0.0124(2) 8 1 d . . .
S4 S 0.52816(3) 0.97992(12) 0.565139(18) Uani 0.01085(19) 8 1 d . . .
Cl Cl 0.35728(4) 1.49234(14) 0.49530(2) Uani 0.0255(2) 8 1 d . . .
O1 O 0.39670(10) 1.1009(3) 0.72350(6) Uani 0.0211(7) 8 1 d . . .
O2 O 0.45053(9) 0.7322(4) 0.70702(6) Uani 0.0211(7) 8 1 d . . .
O3 O 0.33715(9) 0.7135(4) 0.70406(6) Uani 0.0187(6) 8 1 d . . .
O4 O 0.41507(9) 0.7338(3) 0.76693(5) Uani 0.0161(6) 8 1 d . . .
O5 O 0.19330(11) 0.6255(4) 0.70048(7) Uani 0.0263(8) 8 1 d . . .
O6 O 0.22590(10) 0.4217(4) 0.64714(6) Uani 0.0204(7) 8 1 d . . .
O7 O 0.22999(10) 0.1999(4) 0.70751(6) Uani 0.0290(7) 8 1 d . . .
O8 O 0.12656(9) 0.2995(4) 0.66314(6) Uani 0.0206(6) 8 1 d . . .
O9 O 0.29776(9) 1.0279(4) 0.61533(6) Uani 0.0199(7) 8 1 d . . .
O10 O 0.36035(11) 1.0275(4) 0.56665(6) Uani 0.0259(7) 8 1 d . . .
O11 O 0.36047(10) 0.6618(4) 0.60765(6) Uani 0.0221(7) 8 1 d . . .
O12 O 0.41380(9) 1.0459(3) 0.63616(6) Uani 0.0167(6) 8 1 d . . .
O13 O 0.50291(10) 0.7262(4) 0.55835(6) Uani 0.0218(7) 8 1 d . . .
O14 O 0.48627(10) 1.1551(4) 0.53732(6) Uani 0.0189(6) 8 1 d . . .
O15 O 0.59554(9) 0.9962(4) 0.56187(6) Uani 0.0193(7) 8 1 d . . .
O16 O 0.52671(9) 1.0643(3) 0.60633(5) Uani 0.0156(6) 8 1 d . . .
O17 O 0.50283(9) 0.5996(3) 0.64233(6) Uani 0.0160(6) 8 1 d . . .
O18 O 0.53365(10) 1.1801(4) 0.69168(5) Uani 0.0176(6) 8 1 d . . .
Ow19 O 0.64780(11) 0.4223(4) 0.60943(7) Uani 0.0264(8) 8 1 d . . .
Ow20 O 0.23476(12) 0.5150(5) 0.53951(8) Uani 0.0400(10) 8 1 d . . .
H1 H 0.6169(11) 0.483(5) 0.6193(9) Uiso 0.0316 8 1 d . . .
H2 H 0.2691(13) 0.463(5) 0.5323(12) Uiso 0.048 8 1 d . . .
H3 H 0.2391(15) 0.674(4) 0.5454(12) Uiso 0.048 8 1 d . . .
H4 H 0.6332(12) 0.290(5) 0.5952(9) Uiso 0.0316 8 1 d . . .

loop_
_atom_site_aniso_label
_atom_site_aniso_type_symbol
_atom_site_aniso_U_11
_atom_site_aniso_U_22
_atom_site_aniso_U_33
_atom_site_aniso_U_12
_atom_site_aniso_U_13
_atom_site_aniso_U_23
Na1 Na 0.0311(9) 0.0102(7) 0.0121(7) -0.0020(6) 0.0112(6) -0.0005(6)
Na2 Na 0.0300(10) 0.0226(9) 0.0248(9) 0 0.0054(7) 0
Na3 Na 0.0224(7) 0.0245(6) 0.0246(6) -0.0006(5) 0.0074(5) 0.0038(5)
Na4 Na 0.0437(8) 0.0263(7) 0.0207(6) -0.0127(5) 0.0131(6) 0.0016(5)
Na5 Na 0.0293(7) 0.0177(6) 0.0180(6) -0.0013(5) 0.0080(5) -0.0009(5)
Na6 Na 0.0294(7) 0.0288(7) 0.0214(6) 0.0031(5) 0.0022(5) 0.0034(5)
Na7 Na 0.0263(7) 0.0214(6) 0.0241(6) -0.0028(5) 0.0116(5) -0.0050(5)
Na8 Na 0.0345(8) 0.0218(6) 0.0268(7) -0.0015(5) 0.0127(5) -0.0057(5)
U U 0.01006(6) 0.01104(5) 0.00808(5) 0.00043(4) 0.00274(4) 0.00091(3)
S1 S 0.0104(3) 0.0136(3) 0.0095(3) -0.0013(2) 0.0025(2) 0.0007(2)
S2 S 0.0105(3) 0.0145(3) 0.0135(3) 0.0001(2) 0.0031(2) -0.0010(2)
S3 S 0.0113(3) 0.0149(3) 0.0112(3) 0.0011(2) 0.0033(2) 0.0001(2)
S4 S 0.0133(3) 0.0110(3) 0.0089(3) -0.0004(2) 0.0039(2) 0.0001(2)
Cl Cl 0.0335(4) 0.0164(3) 0.0239(4) 0.0010(3) 0.0025(3) -0.0008(3)
O1 O 0.0297(12) 0.0148(10) 0.0184(10) -0.0010(8) 0.0055(9) 0.0011(8)
O2 O 0.0185(11) 0.0287(12) 0.0198(10) 0.0068(9) 0.0118(8) 0.0065(9)
O3 O 0.0125(10) 0.0238(11) 0.0170(10) -0.0047(8) -0.0016(8) -0.0006(8)
O4 O 0.0198(11) 0.0188(10) 0.0089(9) -0.0037(8) 0.0024(7) 0.0015(7)
O5 O 0.0339(13) 0.0214(12) 0.0289(12) -0.0050(9) 0.0179(10) -0.0105(9)
O6 O 0.0173(11) 0.0269(11) 0.0199(10) -0.0033(8) 0.0102(8) -0.0073(8)
O7 O 0.0221(12) 0.0300(12) 0.0303(12) 0.0055(9) -0.0016(9) 0.0109(10)
O8 O 0.0115(10) 0.0324(11) 0.0180(10) -0.0028(8) 0.0040(8) -0.0050(9)
O9 O 0.0126(10) 0.0238(11) 0.0247(11) 0.0036(8) 0.0074(8) -0.0014(9)
O10 O 0.0320(13) 0.0344(12) 0.0130(10) -0.0002(10) 0.0089(9) 0.0029(9)
O11 O 0.0220(11) 0.0146(10) 0.0296(11) -0.0001(8) 0.0068(9) -0.0033(9)
O12 O 0.0125(10) 0.0177(10) 0.0179(10) 0.0013(8) 0.0001(7) -0.0017(8)
O13 O 0.0319(12) 0.0146(10) 0.0214(10) -0.0092(9) 0.0113(9) -0.0045(8)
O14 O 0.0208(11) 0.0213(10) 0.0137(9) 0.0033(8) 0.0031(8) 0.0056(8)
O15 O 0.0134(10) 0.0244(11) 0.0223(10) -0.0018(8) 0.0086(8) -0.0013(9)
O16 O 0.0219(11) 0.0159(10) 0.0102(9) -0.0020(8) 0.0066(8) -0.0022(7)
O17 O 0.0176(11) 0.0141(10) 0.0160(9) 0.0000(7) 0.0041(8) -0.0004(7)
O18 O 0.0242(11) 0.0128(9) 0.0146(9) -0.0001(8) 0.0031(8) -0.0019(8)
Ow19 O 0.0215(12) 0.0230(12) 0.0336(13) -0.0033(9) 0.0053(9) -0.0073(9)
Ow20 O 0.0290(15) 0.0399(15) 0.0517(16) -0.0091(12) 0.0113(12) -0.0017(13)

loop_
_atom_type_symbol
_atom_type_scat_dispersion_real
_atom_type_scat_dispersion_imag
_atom_type_scat_source
Cl 0.1484 0.1585 'International Tables Vol C tables 4.2.6.8 and 6.1.1.1'
H 0.0000 0.0000 'International Tables Vol C tables 4.2.6.8 and 6.1.1.1'
Na 0.0362 0.0249 'International Tables Vol C tables 4.2.6.8 and 6.1.1.1'
O 0.0106 0.0060 'International Tables Vol C tables 4.2.6.8 and 6.1.1.1'
S 0.1246 0.1234 'International Tables Vol C tables 4.2.6.8 and 6.1.1.1'
U -9.6767 9.6646 'International Tables Vol C tables 4.2.6.8 and 6.1.1.1'

loop_
_geom_bond_atom_site_label_1
_geom_bond_atom_site_label_2
_geom_bond_site_symmetry_1
_geom_bond_site_symmetry_2
_geom_bond_distance
Na1 Cl . 1_545 2.9811(9)
Na1 Cl . 3_676 2.9811(9)
Na1 O13 . . 2.344(2)
Na1 O13 . 3_666 2.344(2)
Na1 O14 . 1_545 2.313(2)
Na1 O14 . 3_676 2.313(2)
Na2 O1 . 1_545 2.576(2)
Na2 O1 . 2_646 2.576(2)
Na2 O2 . . 2.507(2)
Na2 O2 . 2_656 2.507(2)
Na2 O4 . . 2.815(2)
Na2 O4 . 2_656 2.815(2)
Na2 O18 . 1_545 2.520(2)
Na2 O18 . 2_646 2.520(2)
Na3 S2 . . 2.9431(13)
Na3 O3 . . 2.333(2)
Na3 O5 . . 2.373(3)
Na3 O6 . . 2.478(2)
Na3 O6 . 1_565 2.964(2)
Na3 O7 . 1_565 2.455(3)
Na3 O9 . . 2.306(3)
Na3 Ow19 . 5_455 2.327(2)
Na3 H1 . 5_455 2.75(2)
Na3 H4 . 5_455 2.83(2)
Na4 O1 . 1_545 2.768(3)
Na4 O3 . . 2.505(3)
Na4 O4 . . 2.607(2)
Na4 O5 . 6_546 2.225(3)
Na4 O7 . . 2.455(2)
Na4 O7 . 6_556 2.397(3)
Na5 Cl . 1_545 2.6883(12)
Na5 Cl . . 2.7420(12)
Na5 O10 . . 2.316(3)
Na5 O14 . . 2.443(2)
Na5 O15 . 3_676 2.479(3)
Na5 Ow20 . 7_566 2.484(2)
Na5 H3 . 7_566 2.76(3)
Na6 Cl . 3_676 2.8676(12)
Na6 O6 . 5_555 2.427(2)
Na6 O9 . 5_545 2.485(2)
Na6 O15 . . 2.439(2)
Na6 Ow19 . . 2.329(3)
Na6 Ow20 . 5_555 2.345(3)
Na6 H1 . . 2.75(3)
Na6 H2 . 5_555 2.84(3)
Na6 H3 . 5_555 2.88(3)
Na6 H4 . . 2.86(3)
Na7 Cl . 1_545 2.9309(14)
Na7 O10 . 1_545 2.569(2)
Na7 O11 . . 2.435(3)
Na7 O12 . 1_545 2.940(2)
Na7 O13 . . 2.418(3)
Na7 O14 . 1_545 2.460(3)
Na7 O16 . 1_545 2.732(2)
Na7 O17 . . 2.526(2)
Na8 O1 . 1_545 2.680(2)
Na8 O3 . . 2.427(3)
Na8 O6 . . 2.523(2)
Na8 O9 . 1_545 2.475(2)
Na8 O11 . . 2.381(3)
Na8 O12 . 1_545 2.509(2)
U O2 . . 2.416(2)
U O4 . 2_656 2.4958(16)
U O8 . 5_555 2.345(2)
U O12 . . 2.3732(17)
U O16 . . 2.3371(18)
U O17 . . 1.7590(17)
U O18 . . 1.765(2)
S1 O1 . . 1.4542(17)
S1 O2 . . 1.490(2)
S1 O3 . . 1.4592(19)
S1 O4 . . 1.4872(18)
S2 O5 . . 1.450(2)
S2 O6 . . 1.470(2)
S2 O7 . . 1.463(2)
S2 O8 . . 1.4834(19)
S3 O9 . . 1.467(2)
S3 O10 . . 1.446(2)
S3 O11 . . 1.462(2)
S3 O12 . . 1.5164(18)
S4 O13 . . 1.455(2)
S4 O14 . . 1.467(2)
S4 O15 . . 1.461(2)
S4 O16 . . 1.5055(19)
S4 H4 . 1_565 2.75(2)
Cl H2 . 1_565 2.52(3)
Cl H3 . 7_576 2.80(3)
O1 O2 . . 2.417(3)
O1 O3 . . 2.428(3)
O1 O4 . . 2.443(2)
O1 O18 . 2_656 2.961(2)
O2 O3 . . 2.376(3)
O2 O4 . . 2.383(3)
O2 O4 . 2_656 2.752(3)
O2 O12 . . 2.911(3)
O2 O17 . . 2.834(3)
O3 O4 . . 2.373(2)
O4 O8 . 6_556 2.806(3)
O4 O18 . 2_656 2.851(3)
O5 O6 . . 2.396(3)
O5 O7 . . 2.396(3)
O5 O8 . . 2.401(3)
O6 O7 . . 2.388(3)
O6 O8 . . 2.398(3)
O6 O9 . 1_545 2.970(3)
O7 O8 . . 2.388(3)
O8 O16 . 5_445 2.864(2)
O8 O17 . 5_445 2.746(3)
O8 Ow19 . 5_445 2.858(3)
O8 H1 . 5_445 2.25(3)
O9 O10 . . 2.399(3)
O9 O11 . . 2.418(3)
O9 O12 . . 2.375(3)
O10 O11 . . 2.417(3)
O10 O12 . . 2.386(3)
O11 O12 . . 2.427(3)
O11 O17 . . 2.959(3)
O11 H3 . . 2.91(3)
O12 O16 . . 2.838(3)
O12 O18 . . 2.851(2)
O13 O14 . . 2.405(3)
O13 O15 . . 2.411(3)
O13 O16 . . 2.420(3)
O13 O17 . . 2.990(3)
O14 O15 . . 2.403(3)
O14 O16 . . 2.375(3)
O15 O16 . . 2.405(3)
O15 Ow19 . 1_565 2.862(3)
O15 H4 . 1_565 1.99(3)
O16 O17 . . 2.883(2)
O16 O18 . . 2.990(3)
O16 H1 . 1_565 2.90(2)
O16 H4 . 1_565 2.67(2)
O17 O18 . 1_545 2.794(3)
O17 H1 . . 2.80(3)
Ow19 H1 . . 0.87(3)
Ow19 H4 . . 0.87(3)
Ow20 H2 . . 0.87(3)
Ow20 H3 . . 0.87(2)
H1 H4 . . 1.42(4)
H2 H3 . . 1.42(4)

loop_
_geom_hbond_atom_site_label_D
_geom_hbond_atom_site_label_H
_geom_hbond_atom_site_label_A
_geom_hbond_site_symmetry_D
_geom_hbond_site_symmetry_H
_geom_hbond_site_symmetry_A
_geom_hbond_distance_DH
_geom_hbond_distance_HA
_geom_hbond_distance_DA
_geom_hbond_angle_DHA
Ow19 H1 O8 . . 5_555 0.87(3) 2.25(3) 2.858(3) 126.8(19)
Ow20 H2 Cl . . 1_545 0.87(3) 2.52(3) 3.335(3) 155(2)
Ow20 H3 Cl . . 7_576 0.87(2) 2.80(3) 3.314(3) 120(3)
Ow19 H4 S4 . . 1_545 0.87(3) 2.75(2) 3.515(2) 147(2)
Ow19 H4 O15 . . 1_545 0.87(3) 1.99(3) 2.862(3) 177(2)
Ow19 H4 O16 . . 1_545 0.87(3) 2.67(2) 3.177(3) 119(2)
